data_7213283
loop_
_publ_author_name
'Batsanov, Andrei S.'
'Brooke, Gerald M.'
'Holling, Darren'
'Kenwright, Alan M.'

_publ_section_title
;
 Pyrolysis reactions of nonafluorobiphenyl-4-yl prop-2-enyl ether: a
 remarkable rearrangement reaction of an intramolecular Diels--Alder
 product
;
_journal_issue 11
_journal_name_full 'Journal of the Chemical Society, Perkin Transactions 1'
_journal_page_first 1731
_journal_paper_doi 10.1039/b001356k
_journal_year 2000
_chemical_formula_moiety 'C9 H7 F5 O2,(H2 O)0.5 '
_chemical_formula_sum 'C9 H8 F5 O2.5'
_chemical_formula_weight 251.15
_chemical_melting_point 390.6(5)
_chemical_name_systematic
; 1,2,3,4,7-pentafluorotricyclo[3.3.1.0^2,7^]non-3-eno-8,8-diol  
 hemihydrate
;
_space_group_IT_number 15
_symmetry_cell_setting monoclinic
_symmetry_space_group_name_Hall '-C 2yc'
_symmetry_space_group_name_H-M 'C 1 2/c 1'
_atom_sites_solution_hydrogens difmap
_atom_sites_solution_primary direct
_atom_sites_solution_secondary difmap
_audit_creation_method SHELXL-97
_cell_angle_alpha 90.00
_cell_angle_beta 105.44(2)
_cell_angle_gamma 90.00
_cell_formula_units_Z 8
_cell_length_a 25.133(7)
_cell_length_b 6.757(2)
_cell_length_c 11.032(4)
_cell_measurement_reflns_used 707
_cell_measurement_temperature 120(2)
_cell_measurement_theta_max 25.9
_cell_measurement_theta_min 12.0
_cell_volume 1805.9(10)
_computing_cell_refinement 'Bruker SMART'
_computing_data_collection 'Bruker SMART'
_computing_data_reduction 'Bruker SHELXTL'
_computing_molecular_graphics 'Bruker SHELXTL'
_computing_publication_material 'Bruker SHELXTL'
_computing_structure_refinement 'SHELXL-97 (Sheldrick, 1997)'
_computing_structure_solution 'SHELXS-97 (Sheldrick, 1990)'
_diffrn_ambient_temperature 120(2)
_diffrn_detector_area_resol_mean 8
_diffrn_measured_fraction_theta_full 0.998
_diffrn_measured_fraction_theta_max 0.998
_diffrn_measurement_device_type 'SMART 1K CCD area detector'
_diffrn_measurement_method '\w scans'
_diffrn_radiation_monochromator graphite
_diffrn_radiation_source 'fine-focus sealed tube'
_diffrn_radiation_type MoK\a
_diffrn_radiation_wavelength 0.71073
_diffrn_reflns_av_R_equivalents 0.0332
_diffrn_reflns_av_sigmaI/netI 0.0277
_diffrn_reflns_limit_h_max 32
_diffrn_reflns_limit_h_min -32
_diffrn_reflns_limit_k_max 8
_diffrn_reflns_limit_k_min -8
_diffrn_reflns_limit_l_max 14
_diffrn_reflns_limit_l_min -11
_diffrn_reflns_number 6231
_diffrn_reflns_theta_full 27.48
_diffrn_reflns_theta_max 27.48
_diffrn_reflns_theta_min 1.68
_diffrn_standards_decay_% 0
_exptl_absorpt_coefficient_mu 0.198
_exptl_absorpt_correction_T_max 0.9805
_exptl_absorpt_correction_T_min 0.9074
_exptl_absorpt_correction_type none
_exptl_crystal_colour colorless
_exptl_crystal_density_diffrn 1.848
_exptl_crystal_density_method 'not measured'
_exptl_crystal_description prism
_exptl_crystal_F_000 1016
_exptl_crystal_size_max 0.5
_exptl_crystal_size_mid 0.1
_exptl_crystal_size_min 0.09
_refine_diff_density_max 0.393
_refine_diff_density_min -0.235
_refine_diff_density_rms 0.054
_refine_ls_extinction_method none
_refine_ls_goodness_of_fit_ref 1.029
_refine_ls_hydrogen_treatment refall
_refine_ls_matrix_type full
_refine_ls_number_parameters 182
_refine_ls_number_reflns 2064
_refine_ls_number_restraints 0
_refine_ls_restrained_S_all 1.029
_refine_ls_R_factor_all 0.0450
_refine_ls_R_factor_gt 0.0338
_refine_ls_shift/su_max 0.000
_refine_ls_shift/su_mean 0.000
_refine_ls_structure_factor_coef Fsqd
_refine_ls_weighting_details 'calc w=1/[\s^2^(Fo^2^)+(0.0485P)^2^+1.2426P] where P=(Fo^2^+2Fc^2^)/3'
_refine_ls_weighting_scheme calc
_refine_ls_wR_factor_gt 0.0830
_refine_ls_wR_factor_ref 0.0883
_reflns_number_gt 1703
_reflns_number_total 2064
_reflns_threshold_expression >2sigma(I)
_cod_data_source_file b001356ksup1.cif
_cod_data_source_block (9)
_cod_depositor_comments
;
The following automatic conversions were performed:

'_chemical_melting_point' value '117-118 deg.C' was changed to
'390.6(5)' - it was converted from degrees Celsius(C) to Kelvins(K),
the average value was taken and precision was
estimated.

'_symmetry_cell_setting' value 'Monoclinic' changed to
'monoclinic' according to
/home/saulius/struct/CIF-dictionaries/cif_core.dic dictionary named
'cif_core.dic' version 2.4.2 from 2011-04-26.

Automatic conversion script
Id: cif_fix_values 1891 2012-01-12 08:04:46Z andrius 
;
_cod_original_sg_symbol_H-M C2/c
_cod_original_formula_sum 'C9 H8 F5 O2.50'
_cod_database_code 7213283

loop_
_symmetry_equiv_pos_as_xyz
'x, y, z'
'-x, y, -z+1/2'
'x+1/2, y+1/2, z'
'-x+1/2, y+1/2, -z+1/2'
'-x, -y, -z'
'x, -y, z-1/2'
'-x+1/2, -y+1/2, -z'
'x+1/2, -y+1/2, z-1/2'

loop_
_atom_site_label
_atom_site_type_symbol
_atom_site_fract_x
_atom_site_fract_y
_atom_site_fract_z
_atom_site_U_iso_or_equiv
_atom_site_adp_type
_atom_site_occupancy
_atom_site_symmetry_multiplicity
_atom_site_calc_flag
_atom_site_refinement_flags
F1 F 0.09069(4) -0.03960(12) 0.08787(9) 0.0219(2) Uani 1 1 d .
F2 F 0.10824(4) 0.19881(13) 0.30140(8) 0.0204(2) Uani 1 1 d .
F3 F 0.21751(4) 0.21924(14) 0.37915(8) 0.0246(2) Uani 1 1 d .
F4 F 0.27517(4) 0.32298(14) 0.19473(9) 0.0261(2) Uani 1 1 d .
F7 F 0.08573(4) 0.58719(12) 0.20560(8) 0.0199(2) Uani 1 1 d .
O1 O 0.04130(4) 0.38237(16) -0.07340(10) 0.0180(2) Uani 1 1 d .
H01 H 0.0276(11) 0.288(4) -0.127(2) 0.052(7) Uiso 1 1 d .
O2 O 0.01855(5) 0.25540(17) 0.10196(10) 0.0191(2) Uani 1 1 d .
H02 H -0.0006(9) 0.349(3) 0.107(2) 0.028(5) Uiso 1 1 d .
O3 O 0.0000 -0.0882(2) 0.2500 0.0212(3) Uani 1 2 d S
H03 H 0.0172(11) -0.015(4) 0.215(2) 0.053(7) Uiso 1 1 d .
C1 C 0.10719(6) 0.1525(2) 0.07976(13) 0.0159(3) Uani 1 1 d .
C2 C 0.13218(6) 0.2596(2) 0.20916(13) 0.0156(3) Uani 1 1 d .
C3 C 0.19376(6) 0.2631(2) 0.25744(14) 0.0180(3) Uani 1 1 d .
C4 C 0.21959(6) 0.3138(2) 0.17315(15) 0.0188(3) Uani 1 1 d .
C5 C 0.18259(6) 0.3637(2) 0.04569(14) 0.0178(3) Uani 1 1 d .
H5 H 0.2050(7) 0.406(3) -0.0111(17) 0.018(4) Uiso 1 1 d .
C6 C 0.14414(6) 0.5352(2) 0.06564(14) 0.0165(3) Uani 1 1 d .
H61 H 0.1233(7) 0.585(3) -0.0140(17) 0.013(4) Uiso 1 1 d .
H62 H 0.1658(8) 0.638(3) 0.1129(17) 0.021(5) Uiso 1 1 d .
C7 C 0.10469(6) 0.4488(2) 0.13594(13) 0.0149(3) Uani 1 1 d .
C8 C 0.06082(6) 0.3127(2) 0.04953(13) 0.0151(3) Uani 1 1 d .
C9 C 0.14685(6) 0.1764(2) -0.00230(14) 0.0176(3) Uani 1 1 d .
H91 H 0.1708(7) 0.056(3) 0.0052(16) 0.016(4) Uiso 1 1 d .
H92 H 0.1271(8) 0.193(3) -0.0893(19) 0.022(5) Uiso 1 1 d .

loop_
_atom_site_aniso_label
_atom_site_aniso_U_11
_atom_site_aniso_U_22
_atom_site_aniso_U_33
_atom_site_aniso_U_23
_atom_site_aniso_U_13
_atom_site_aniso_U_12
F1 0.0276(5) 0.0107(4) 0.0268(5) 0.0003(4) 0.0064(4) -0.0017(4)
F2 0.0267(5) 0.0216(5) 0.0140(4) 0.0043(3) 0.0075(4) 0.0008(4)
F3 0.0275(5) 0.0265(5) 0.0153(4) 0.0030(4) -0.0023(4) 0.0041(4)
F4 0.0168(5) 0.0284(5) 0.0315(5) 0.0030(4) 0.0035(4) 0.0018(4)
F7 0.0267(5) 0.0157(4) 0.0182(4) -0.0046(3) 0.0076(4) 0.0034(4)
O1 0.0214(5) 0.0183(5) 0.0126(5) 0.0005(4) 0.0016(4) 0.0017(4)
O2 0.0185(5) 0.0181(5) 0.0221(6) 0.0018(4) 0.0076(4) 0.0010(5)
O3 0.0266(9) 0.0177(8) 0.0216(8) 0.000 0.0104(7) 0.000
C1 0.0209(7) 0.0108(6) 0.0155(7) -0.0005(5) 0.0038(6) -0.0003(6)
C2 0.0203(7) 0.0151(7) 0.0120(7) 0.0015(5) 0.0054(5) -0.0003(6)
C3 0.0212(8) 0.0152(7) 0.0145(7) 0.0009(5) -0.0004(6) 0.0030(6)
C4 0.0158(7) 0.0164(7) 0.0226(8) -0.0004(6) 0.0023(6) 0.0017(6)
C5 0.0188(7) 0.0180(7) 0.0173(7) 0.0012(6) 0.0058(6) -0.0001(6)
C6 0.0196(7) 0.0141(7) 0.0156(7) 0.0016(6) 0.0042(6) -0.0009(6)
C7 0.0207(7) 0.0113(7) 0.0125(6) -0.0014(5) 0.0043(5) 0.0023(5)
C8 0.0183(7) 0.0138(7) 0.0132(7) 0.0006(5) 0.0043(5) 0.0001(6)
C9 0.0209(7) 0.0158(7) 0.0163(7) -0.0014(6) 0.0051(6) 0.0024(6)

loop_
_atom_type_symbol
_atom_type_description
_atom_type_scat_dispersion_real
_atom_type_scat_dispersion_imag
_atom_type_scat_source
C C 0.0033 0.0016 'International Tables Vol C Tables 4.2.6.8 and 6.1.1.4'
H H 0.0000 0.0000 'International Tables Vol C Tables 4.2.6.8 and 6.1.1.4'
O O 0.0106 0.0060 'International Tables Vol C Tables 4.2.6.8 and 6.1.1.4'
F F 0.0171 0.0103 'International Tables Vol C Tables 4.2.6.8 and 6.1.1.4'

loop_
_exptl_crystal_face_index_h
_exptl_crystal_face_index_k
_exptl_crystal_face_index_l
_exptl_crystal_face_perp_dist
1.00 0.00 -1.00 0.0500
-1.00 0.00 1.00 0.0500
-1.00 0.00 0.00 0.0450
1.00 0.00 0.00 0.0450
0.00 1.00 0.00 0.2500
0.00 -1.00 0.00 0.2500

loop_
_geom_angle_atom_site_label_1
_geom_angle_atom_site_label_2
_geom_angle_atom_site_label_3
_geom_angle
C8 O1 H01 112.3(16)
C8 O2 H02 110.2(15)
F1 C1 C9 113.33(12)
F1 C1 C8 116.65(12)
C9 C1 C8 111.65(12)
F1 C1 C2 115.49(11)
C9 C1 C2 108.89(12)
C8 C1 C2 88.26(11)
F2 C2 C3 110.85(12)
F2 C2 C7 113.85(12)
C3 C2 C7 116.22(12)
F2 C2 C1 112.70(12)
C3 C2 C1 117.07(12)
C7 C2 C1 83.87(10)
C4 C3 F3 126.21(14)
C4 C3 C2 114.29(13)
F3 C3 C2 119.49(13)
C3 C4 F4 124.65(14)
C3 C4 C5 114.94(14)
F4 C4 C5 120.41(13)
C4 C5 C9 107.00(12)
C4 C5 C6 106.64(12)
C9 C5 C6 109.13(12)
C4 C5 H5 110.0(11)
C9 C5 H5 113.2(10)
C6 C5 H5 110.7(10)
C7 C6 C5 107.29(12)
C7 C6 H61 109.2(10)
C5 C6 H61 109.8(10)
C7 C6 H62 110.9(11)
C5 C6 H62 109.4(11)
H61 C6 H62 110.2(15)
F7 C7 C6 113.08(12)
F7 C7 C8 116.84(12)
C6 C7 C8 111.44(12)
F7 C7 C2 115.91(11)
C6 C7 C2 108.42(12)
C8 C7 C2 88.69(11)
O2 C8 O1 112.81(12)
O2 C8 C7 113.90(12)
O1 C8 C7 113.91(12)
O2 C8 C1 109.10(12)
O1 C8 C1 119.42(12)
C7 C8 C1 84.94(11)
C1 C9 C5 107.05(12)
C1 C9 H91 109.7(10)
C5 C9 H91 110.6(10)
C1 C9 H92 111.1(11)
C5 C9 H92 110.1(11)
H91 C9 H92 108.2(15)

loop_
_geom_bond_atom_site_label_1
_geom_bond_atom_site_label_2
_geom_bond_distance
F1 C1 1.3725(17)
F2 C2 1.3756(17)
F3 C3 1.3492(17)
F4 C4 1.3545(18)
F7 C7 1.3738(16)
O1 C8 1.3954(18)
O1 H01 0.88(3)
O2 C8 1.3929(18)
O2 H02 0.80(2)
O3 H03 0.82(2)
C1 C9 1.523(2)
C1 C8 1.560(2)
C1 C2 1.575(2)
C2 C3 1.497(2)
C2 C7 1.571(2)
C3 C4 1.313(2)
C4 C5 1.503(2)
C5 C9 1.560(2)
C5 C6 1.562(2)
C5 H5 0.990(18)
C6 C7 1.528(2)
C6 H61 0.956(18)
C6 H62 0.95(2)
C7 C8 1.552(2)
C9 H91 1.002(18)
C9 H92 0.96(2)

loop_
_geom_hbond_atom_site_label_D
_geom_hbond_atom_site_label_H
_geom_hbond_atom_site_label_A
_geom_hbond_distance_DH
_geom_hbond_distance_HA
_geom_hbond_distance_DA
_geom_hbond_angle_DHA
_geom_hbond_site_symmetry_A
O1 H01 O3 0.88(3) 1.91(3) 2.7834(17) 176(2) 5
O2 H02 O1 0.80(2) 2.07(2) 2.8462(17) 163(2) 5_565
O3 H03 O2 0.82(2) 2.21(2) 2.9463(18) 149(2) .
